data_7104323
loop_
_publ_author_name
'Mamada, Masashi'
'Nishida, Jun-Ichi'
'Tokito, Shizuo'
'Yamashita, Yoshiro'

_publ_section_title
;
 Anthraquinone derivatives affording n-type organic thin film
 transistors.
;
_journal_issue 16
_journal_name_full 'Chemical communications (Cambridge, England)'
_journal_page_first 2177
_journal_page_last 2179
_journal_paper_doi 10.1039/b820520e
_journal_volume 34
_journal_year 2009
_chemical_formula_sum 'C34 H16 F6 N2 O2 S2'
_chemical_formula_weight 662.62
_space_group_IT_number 2
_symmetry_cell_setting triclinic
_symmetry_Int_Tables_number 2
_symmetry_space_group_name_Hall '-P 1'
_symmetry_space_group_name_H-M 'P -1'
_cell_angle_alpha 73.14(6)
_cell_angle_beta 106.48(6)
_cell_angle_gamma 114.82(5)
_cell_formula_units_Z 3
_cell_length_a 12.23(2)
_cell_length_b 13.19(2)
_cell_length_c 14.43(3)
_cell_measurement_reflns_used 12135
_cell_measurement_temperature 93.2
_cell_measurement_theta_max 27.6
_cell_measurement_theta_min 3.0
_cell_volume 1986(5)
_computing_cell_refinement PROCESS-AUTO
_computing_data_collection PROCESS-AUTO
_computing_data_reduction 'teXsan Ver. 1.11'
_computing_publication_material 'teXsan Ver. 1.11'
_computing_structure_refinement 'teXsan Ver. 1.10'
_computing_structure_solution SIR97
_diffrn_detector_area_resol_mean 5.33
_diffrn_measured_fraction_theta_full 0.9486
_diffrn_measured_fraction_theta_max 0.9486
_diffrn_measurement_device_type 'Rigaku RAXIS-RAPID Imaging Plate'
_diffrn_measurement_method \w
_diffrn_radiation_type 'Mo K\a'
_diffrn_radiation_wavelength 0.7107
_diffrn_reflns_av_R_equivalents 0.060
_diffrn_reflns_limit_h_max 15
_diffrn_reflns_limit_h_min -15
_diffrn_reflns_limit_k_max 17
_diffrn_reflns_limit_k_min -16
_diffrn_reflns_limit_l_max 18
_diffrn_reflns_limit_l_min -18
_diffrn_reflns_number 18811
_diffrn_reflns_theta_full 27.49
_diffrn_reflns_theta_max 27.49
_exptl_absorpt_coefficient_mu 0.283
_exptl_absorpt_correction_T_max 0.972
_exptl_absorpt_correction_T_min 0.551
_exptl_absorpt_correction_type multi-scan
_exptl_absorpt_process_details '(Higashi, 1995)'
_exptl_crystal_colour yellow
_exptl_crystal_density_diffrn 1.661
_exptl_crystal_density_method 'not measured'
_exptl_crystal_description platelet
_exptl_crystal_size_max 0.300
_exptl_crystal_size_mid 0.250
_exptl_crystal_size_min 0.100
_refine_diff_density_max 0.99
_refine_diff_density_min -0.62
_refine_ls_extinction_method none
_refine_ls_goodness_of_fit_ref 0.994
_refine_ls_hydrogen_treatment noref
_refine_ls_number_parameters 622
_refine_ls_number_reflns 8628
_refine_ls_R_factor_gt 0.0554
_refine_ls_shift/su_max 0.0007
_refine_ls_structure_factor_coef Fsqd
_refine_ls_weighting_details 'w = 1/[\s^2^(Fo^2^) + (0.01000(Max(Fo^2^,0) + 2Fc^2^)/3)^2^]'
_refine_ls_weighting_scheme calc
_refine_ls_wR_factor_ref 0.0970
_reflns_number_gt 3211
_reflns_number_total 8628
_reflns_threshold_expression F^2^>2.0\s(F^2^)
_cod_data_source_file b820520e.txt
_cod_data_source_block 3_
_cod_original_sg_symbol_H-M 'P -1 '
_cod_original_formula_sum 'C34 H16 F6 N2 O2 S2 '
_cod_database_code 7104323

loop_
_symmetry_equiv_pos_as_xyz
x,y,z
-x,-y,-z

loop_
_atom_site_label
_atom_site_type_symbol
_atom_site_fract_x
_atom_site_fract_y
_atom_site_fract_z
_atom_site_U_iso_or_equiv
_atom_site_adp_type
_atom_site_occupancy
_atom_site_calc_flag
_atom_site_refinement_flags
_atom_site_disorder_assembly
_atom_site_disorder_group
S(1) S 1.2612(1) -0.1118(1) -0.35234(9) 0.0273(4) Uani 1.00 d . . .
S(2) S 0.4405(1) -0.8515(1) 0.16782(9) 0.0260(4) Uani 1.00 d . . .
S(3) S 0.4187(1) -0.6369(1) -0.25548(10) 0.0263(4) Uani 1.00 d . . .
F(1) F 1.7941(2) 0.3487(2) -0.5579(2) 0.0411(9) Uani 1.00 d . . .
F(2) F 1.7187(3) 0.4656(2) -0.5511(2) 0.0453(10) Uani 1.00 d . . .
F(3) F 1.6377(2) 0.3670(2) -0.6663(2) 0.0376(9) Uani 1.00 d . . .
F(4) F -0.0063(3) -1.2942(2) 0.4561(2) 0.0450(10) Uani 1.00 d . . .
F(5) F 0.0103(2) -1.4165(2) 0.3974(2) 0.0375(9) Uani 1.00 d . . .
F(6) F -0.1244(3) -1.3466(2) 0.3223(2) 0.060(1) Uani 1.00 d . . .
F(7) F 0.9647(2) -0.1546(2) -0.4416(2) 0.0408(9) Uani 1.00 d . . .
F(8) F 0.8557(3) -0.0568(2) -0.4647(2) 0.0417(10) Uani 1.00 d . . .
F(9) F 0.8142(3) -0.1667(2) -0.5644(2) 0.0433(9) Uani 1.00 d . . .
O(1) O 0.7450(3) -0.6291(2) -0.2157(2) 0.0283(10) Uani 1.00 d . . .
O(2) O 0.9702(3) -0.3422(2) 0.0383(2) 0.032(1) Uani 1.00 d . . .
O(3) O 0.1084(3) -0.8524(3) 0.1241(2) 0.029(1) Uani 1.00 d . . .
N(1) N 1.3733(3) 0.0188(3) -0.2271(3) 0.025(1) Uani 1.00 d . . .
N(2) N 0.3509(3) -0.9957(3) 0.0551(3) 0.023(1) Uani 1.00 d . . .
N(3) N 0.5152(3) -0.4961(3) -0.1389(3) 0.021(1) Uani 1.00 d . . .
C(1) C 1.6878(5) 0.3626(4) -0.5686(4) 0.027(2) Uani 1.00 d . . .
C(2) C 1.6031(4) 0.2692(4) -0.5049(3) 0.024(1) Uani 1.00 d . . .
C(3) C 1.6211(4) 0.2793(4) -0.4077(4) 0.029(2) Uani 1.00 d . . .
C(4) C 1.5460(4) 0.1925(4) -0.3456(3) 0.027(2) Uani 1.00 d . . .
C(5) C 1.4535(4) 0.0977(4) -0.3815(4) 0.022(1) Uani 1.00 d . . .
C(6) C 1.4400(4) 0.0889(4) -0.4774(3) 0.026(1) Uani 1.00 d . . .
C(7) C 1.5139(4) 0.1745(4) -0.5397(3) 0.029(1) Uani 1.00 d . . .
C(8) C 1.3718(4) 0.0111(3) -0.3159(4) 0.020(1) Uani 1.00 d . . .
C(9) C 1.2838(4) -0.0737(4) -0.1866(3) 0.024(1) Uani 1.00 d . . .
C(10) C 1.2119(4) -0.1542(4) -0.2417(3) 0.021(1) Uani 1.00 d . . .
C(11) C 1.1072(4) -0.2593(4) -0.2202(4) 0.023(1) Uani 1.00 d . . .
C(12) C 1.0496(4) -0.3363(4) -0.2842(3) 0.024(1) Uani 1.00 d . . .
C(13) C 0.9513(4) -0.4338(4) -0.2627(4) 0.026(1) Uani 1.00 d . . .
C(14) C 0.9051(4) -0.4597(4) -0.1783(4) 0.022(1) Uani 1.00 d . . .
C(15) C 0.7987(4) -0.5656(4) -0.1550(3) 0.024(1) Uani 1.00 d . . .
C(16) C 0.7555(4) -0.5900(4) -0.0623(3) 0.021(1) Uani 1.00 d . . .
C(17) C 0.6569(4) -0.6901(4) -0.0410(4) 0.023(1) Uani 1.00 d . . .
C(18) C 0.6102(4) -0.7134(4) 0.0432(4) 0.022(1) Uani 1.00 d . . .
C(19) C 0.6644(4) -0.6350(4) 0.1059(3) 0.023(1) Uani 1.00 d . . .
C(20) C 0.7630(4) -0.5366(4) 0.0837(3) 0.024(1) Uani 1.00 d . . .
C(21) C 0.8093(4) -0.5131(4) 0.0004(3) 0.020(1) Uani 1.00 d . . .
C(22) C 0.9168(4) -0.4065(4) -0.0214(4) 0.026(1) Uani 1.00 d . . .
C(23) C 0.9612(4) -0.3840(4) -0.1139(3) 0.021(1) Uani 1.00 d . . .
C(24) C 1.0621(4) -0.2822(4) -0.1350(4) 0.023(1) Uani 1.00 d . . .
C(25) C 0.5041(4) -0.8192(4) 0.0651(3) 0.023(1) Uani 1.00 d . . .
C(26) C 0.4437(4) -0.9060(4) 0.0142(3) 0.024(1) Uani 1.00 d . . .
C(27) C 0.3376(4) -0.9811(4) 0.1363(3) 0.020(1) Uani 1.00 d . . .
C(28) C 0.2485(4) -1.0618(4) 0.1977(3) 0.020(1) Uani 1.00 d . . .
C(29) C 0.1684(4) -1.1632(4) 0.1671(4) 0.028(2) Uani 1.00 d . . .
C(30) C 0.0841(5) -1.2458(4) 0.2240(4) 0.026(2) Uani 1.00 d . . .
C(31) C 0.0814(4) -1.2276(4) 0.3128(4) 0.022(1) Uani 1.00 d . . .
C(32) C 0.1593(5) -1.1251(4) 0.3435(4) 0.029(2) Uani 1.00 d . . .
C(33) C 0.2411(4) -1.0447(4) 0.2854(4) 0.026(1) Uani 1.00 d . . .
C(34) C -0.0104(5) -1.3198(4) 0.3715(4) 0.032(2) Uani 1.00 d . . .
C(35) C 0.8492(5) -0.1585(4) -0.4696(4) 0.026(2) Uani 1.00 d . . .
C(36) C 0.7632(4) -0.2538(4) -0.4066(4) 0.022(1) Uani 1.00 d . . .
C(37) C 0.7687(4) -0.2396(4) -0.3145(4) 0.027(2) Uani 1.00 d . . .
C(38) C 0.6914(4) -0.3240(4) -0.2539(4) 0.026(2) Uani 1.00 d . . .
C(39) C 0.6081(4) -0.4252(4) -0.2858(4) 0.022(1) Uani 1.00 d . . .
C(40) C 0.6075(4) -0.4391(4) -0.3775(4) 0.023(1) Uani 1.00 d . . .
C(41) C 0.6842(5) -0.3545(4) -0.4385(4) 0.028(2) Uani 1.00 d . . .
C(42) C 0.5222(4) -0.5101(4) -0.2226(4) 0.020(1) Uani 1.00 d . . .
C(43) C 0.4238(4) -0.5873(4) -0.0985(3) 0.022(1) Uani 1.00 d . . .
C(44) C 0.3593(4) -0.6725(4) -0.1503(4) 0.023(1) Uani 1.00 d . . .
C(45) C 0.2539(4) -0.7762(4) -0.1288(4) 0.021(1) Uani 1.00 d . . .
C(46) C 0.1983(4) -0.8551(4) -0.1917(3) 0.023(1) Uani 1.00 d . . .
C(47) C 0.0988(4) -0.9527(4) -0.1711(3) 0.022(1) Uani 1.00 d . . .
C(48) C 0.0509(4) -0.9758(4) -0.0876(3) 0.021(1) Uani 1.00 d . . .
C(49) C 0.0568(4) -0.9182(4) 0.0664(4) 0.023(1) Uani 1.00 d . . .
C(50) C 0.1044(4) -0.8979(4) -0.0237(4) 0.022(1) Uani 1.00 d . . .
C(51) C 0.2052(4) -0.7985(4) -0.0458(3) 0.022(1) Uani 1.00 d . . .
H(1) H 1.6808 0.3457 -0.3839 0.0319 Uiso 1.00 calc . . .
H(2) H 1.5542 0.1984 -0.2793 0.0315 Uiso 1.00 calc . . .
H(3) H 1.3768 0.0219 -0.5013 0.0314 Uiso 1.00 calc . . .
H(4) H 1.5034 0.1688 -0.6070 0.0316 Uiso 1.00 calc . . .
H(5) H 1.2730 -0.0846 -0.1204 0.0290 Uiso 1.00 calc . . .
H(6) H 1.0808 -0.3189 -0.3440 0.0288 Uiso 1.00 calc . . .
H(7) H 0.9143 -0.4877 -0.3073 0.0308 Uiso 1.00 calc . . .
H(8) H 0.6206 -0.7442 -0.0847 0.0239 Uiso 1.00 calc . . .
H(9) H 0.6325 -0.6480 0.1647 0.0308 Uiso 1.00 calc . . .
H(10) H 0.7994 -0.4823 0.1279 0.0332 Uiso 1.00 calc . . .
H(11) H 1.0970 -0.2302 -0.0901 0.0286 Uiso 1.00 calc . . .
H(12) H 0.4654 -0.9044 -0.0445 0.0290 Uiso 1.00 calc . . .
H(13) H 0.1711 -1.1756 0.1056 0.0315 Uiso 1.00 calc . . .
H(14) H 0.0294 -1.3166 0.2026 0.0276 Uiso 1.00 calc . . .
H(15) H 0.1541 -1.1120 0.4044 0.0333 Uiso 1.00 calc . . .
H(16) H 0.2983 -0.9742 0.3076 0.0301 Uiso 1.00 calc . . .
H(17) H 0.8282 -0.1727 -0.2921 0.0313 Uiso 1.00 calc . . .
H(18) H 0.6948 -0.3126 -0.1898 0.0324 Uiso 1.00 calc . . .
H(19) H 0.5529 -0.5090 -0.3996 0.0290 Uiso 1.00 calc . . .
H(20) H 0.6821 -0.3634 -0.5024 0.0330 Uiso 1.00 calc . . .
H(21) H 0.4049 -0.5889 -0.0363 0.0292 Uiso 1.00 calc . . .
H(22) H 0.2318 -0.8423 -0.2479 0.0277 Uiso 1.00 calc . . .
H(23) H 0.0588 -1.0039 -0.2154 0.0295 Uiso 1.00 calc . . .
H(24) H 0.2412 -0.7452 -0.0022 0.0317 Uiso 1.00 calc . . .

loop_
_atom_site_aniso_label
_atom_site_aniso_U_11
_atom_site_aniso_U_22
_atom_site_aniso_U_33
_atom_site_aniso_U_12
_atom_site_aniso_U_13
_atom_site_aniso_U_23
S(1) 0.0241(8) 0.0291(7) 0.0249(8) 0.0015(6) 0.0075(6) -0.0094(6)
S(2) 0.0242(8) 0.0270(7) 0.0247(8) 0.0033(6) 0.0074(6) -0.0086(6)
S(3) 0.0244(8) 0.0263(7) 0.0251(8) 0.0020(6) 0.0077(6) -0.0086(6)
F(1) 0.024(2) 0.051(2) 0.045(2) 0.008(2) 0.013(1) -0.006(1)
F(2) 0.062(2) 0.028(2) 0.047(2) 0.006(2) 0.026(2) -0.009(1)
F(3) 0.037(2) 0.045(2) 0.026(2) 0.012(1) 0.006(1) -0.004(1)
F(4) 0.062(2) 0.040(2) 0.040(2) 0.015(2) 0.031(2) -0.003(1)
F(5) 0.049(2) 0.023(1) 0.044(2) 0.013(1) 0.022(2) -0.001(1)
F(6) 0.017(2) 0.071(2) 0.048(2) -0.005(2) 0.004(2) 0.017(2)
F(7) 0.022(2) 0.041(2) 0.051(2) 0.008(1) 0.015(1) 0.007(1)
F(8) 0.051(2) 0.020(2) 0.060(2) 0.012(2) 0.029(2) 0.000(1)
F(9) 0.050(2) 0.045(2) 0.021(2) 0.001(2) 0.015(2) -0.004(1)
O(1) 0.028(2) 0.027(2) 0.026(2) 0.002(2) 0.010(2) -0.006(1)
O(2) 0.034(2) 0.030(2) 0.027(2) 0.000(2) 0.012(2) -0.010(2)
O(3) 0.031(2) 0.030(2) 0.023(2) 0.000(2) 0.008(2) -0.014(2)
N(1) 0.025(2) 0.028(2) 0.024(2) 0.013(2) 0.005(2) -0.005(2)
N(2) 0.020(2) 0.020(2) 0.026(2) 0.004(2) 0.007(2) -0.004(2)
N(3) 0.025(3) 0.016(2) 0.022(2) 0.008(2) 0.009(2) 0.003(2)
C(1) 0.032(3) 0.026(3) 0.027(3) 0.011(3) 0.008(3) -0.006(2)
C(2) 0.023(3) 0.027(3) 0.025(3) 0.008(2) 0.010(2) -0.005(2)
C(3) 0.024(3) 0.032(3) 0.028(3) 0.003(3) 0.004(3) -0.014(2)
C(4) 0.028(3) 0.031(3) 0.024(3) 0.009(3) 0.009(2) -0.006(2)
C(5) 0.016(3) 0.025(3) 0.027(3) 0.007(2) 0.005(2) -0.006(2)
C(6) 0.018(3) 0.029(3) 0.025(3) -0.004(2) 0.006(2) -0.014(2)
C(7) 0.020(3) 0.039(3) 0.023(3) -0.002(2) 0.007(2) -0.015(2)
C(8) 0.014(3) 0.017(2) 0.030(3) 0.004(2) 0.000(2) -0.010(2)
C(9) 0.018(3) 0.026(3) 0.025(3) 0.007(2) -0.001(2) -0.008(2)
C(10) 0.017(3) 0.025(3) 0.022(3) 0.004(2) 0.009(2) -0.004(2)
C(11) 0.017(3) 0.027(3) 0.029(3) 0.010(2) 0.006(2) -0.006(2)
C(12) 0.017(3) 0.028(3) 0.021(3) -0.002(2) 0.007(2) -0.009(2)
C(13) 0.019(3) 0.035(3) 0.023(3) 0.008(3) -0.001(2) -0.013(2)
C(14) 0.014(3) 0.022(3) 0.027(3) 0.002(2) 0.002(2) -0.009(2)
C(15) 0.022(3) 0.025(3) 0.024(3) 0.005(2) 0.002(2) -0.012(2)
C(16) 0.017(3) 0.029(3) 0.016(3) 0.007(2) 0.001(2) -0.009(2)
C(17) 0.027(3) 0.018(3) 0.027(3) 0.012(2) 0.000(2) -0.005(2)
C(18) 0.018(3) 0.029(3) 0.021(3) 0.012(2) -0.001(2) -0.008(2)
C(19) 0.019(3) 0.027(3) 0.020(3) 0.008(2) 0.003(2) -0.003(2)
C(20) 0.022(3) 0.026(3) 0.025(3) 0.009(2) -0.002(2) -0.012(2)
C(21) 0.015(3) 0.024(3) 0.021(3) 0.005(2) 0.003(2) -0.007(2)
C(22) 0.023(3) 0.032(3) 0.027(3) 0.010(3) -0.001(2) -0.015(2)
C(23) 0.018(3) 0.031(3) 0.016(3) 0.007(2) 0.004(2) -0.010(2)
C(24) 0.020(3) 0.023(3) 0.026(3) 0.009(2) -0.003(2) -0.011(2)
C(25) 0.023(3) 0.025(3) 0.022(3) 0.010(2) 0.005(2) -0.005(2)
C(26) 0.022(3) 0.029(3) 0.023(3) 0.008(2) 0.005(2) -0.006(2)
C(27) 0.015(3) 0.019(3) 0.021(3) 0.003(2) -0.003(2) -0.008(2)
C(28) 0.012(3) 0.021(3) 0.022(3) 0.003(2) 0.000(2) -0.004(2)
C(29) 0.026(3) 0.029(3) 0.028(3) 0.004(2) 0.006(2) -0.013(2)
C(30) 0.028(3) 0.024(3) 0.024(3) 0.004(3) 0.009(3) -0.006(2)
C(31) 0.026(3) 0.018(3) 0.021(3) 0.007(2) 0.010(2) 0.002(2)
C(32) 0.030(3) 0.033(3) 0.029(3) 0.010(3) 0.005(3) -0.015(2)
C(33) 0.019(3) 0.026(3) 0.028(3) -0.001(2) 0.002(2) -0.013(2)
C(34) 0.036(4) 0.029(3) 0.035(3) 0.016(3) 0.005(3) -0.009(3)
C(35) 0.023(3) 0.034(3) 0.026(3) 0.010(3) 0.005(2) -0.011(2)
C(36) 0.024(3) 0.022(3) 0.025(3) 0.010(2) 0.009(2) -0.003(2)
C(37) 0.020(3) 0.031(3) 0.024(3) -0.002(3) 0.002(3) -0.016(2)
C(38) 0.022(3) 0.031(3) 0.028(3) 0.007(3) 0.009(3) -0.009(2)
C(39) 0.010(3) 0.028(3) 0.027(3) 0.007(2) -0.001(2) -0.011(2)
C(40) 0.023(3) 0.014(2) 0.025(3) 0.001(2) 0.007(2) -0.003(2)
C(41) 0.028(3) 0.035(3) 0.022(3) 0.004(3) 0.010(2) -0.014(2)
C(42) 0.018(3) 0.023(3) 0.020(3) 0.009(2) -0.001(2) -0.006(2)
C(43) 0.020(3) 0.023(3) 0.022(3) 0.008(2) 0.006(2) 0.001(2)
C(44) 0.023(3) 0.030(3) 0.019(3) 0.012(3) 0.003(2) -0.007(2)
C(45) 0.016(3) 0.027(3) 0.020(3) 0.008(2) 0.002(2) -0.007(2)
C(46) 0.019(3) 0.032(3) 0.019(3) 0.009(2) 0.003(2) -0.009(2)
C(47) 0.022(3) 0.023(3) 0.019(3) 0.005(2) 0.000(2) -0.010(2)
C(48) 0.015(3) 0.024(3) 0.020(3) 0.003(2) 0.003(2) -0.004(2)
C(49) 0.018(3) 0.027(3) 0.023(3) 0.005(2) 0.001(2) -0.010(2)
C(50) 0.013(3) 0.022(3) 0.028(3) 0.005(2) 0.001(2) -0.008(2)
C(51) 0.023(3) 0.026(3) 0.018(3) 0.008(2) 0.001(2) -0.008(2)

loop_
_atom_type_symbol
_atom_type_description
_atom_type_scat_dispersion_real
_atom_type_scat_dispersion_imag
_atom_type_scat_source
C C 0.003 0.002
;International Tables for Crystallography
(1992, Vol. C, Tables 4.2.6.8 and 6.1.1.1)
;
H H 0.000 0.000
;International Tables for Crystallography
(1992, Vol. C, Table 6.1.1.2)
;
F F 0.017 0.010
;International Tables for Crystallography
(1992, Vol. C, Tables 4.2.6.8 and 6.1.1.1)
;
O O 0.011 0.006
;International Tables for Crystallography
(1992, Vol. C, Tables 4.2.6.8 and 6.1.1.1)
;
N N 0.006 0.003
;International Tables for Crystallography
(1992, Vol. C, Tables 4.2.6.8 and 6.1.1.1)
;
S S 0.125 0.123
;International Tables for Crystallography
(1992, Vol. C, Tables 4.2.6.8 and 6.1.1.1)
;

loop_
_geom_angle_atom_site_label_1
_geom_angle_atom_site_label_2
_geom_angle_atom_site_label_3
_geom_angle
_geom_angle_site_symmetry_1
_geom_angle_site_symmetry_2
_geom_angle_site_symmetry_3
_geom_angle_publ_flag
C(8) S(1) C(10) 90.2(2) . . . yes
C(25) S(2) C(27) 90.0(2) . . . yes
C(42) S(3) C(44) 90.0(3) . . . yes
C(8) N(1) C(9) 110.3(4) . . . yes
C(26) N(2) C(27) 112.7(4) . . . yes
C(42) N(3) C(43) 110.6(4) . . . yes
F(1) C(1) F(2) 106.0(4) . . . yes
F(1) C(1) F(3) 105.1(4) . . . yes
F(1) C(1) C(2) 112.9(4) . . . yes
F(2) C(1) F(3) 106.8(4) . . . yes
F(2) C(1) C(2) 113.7(4) . . . yes
F(3) C(1) C(2) 111.8(4) . . . yes
C(1) C(2) C(3) 117.3(5) . . . yes
C(1) C(2) C(7) 121.5(5) . . . yes
C(3) C(2) C(7) 121.1(5) . . . yes
C(2) C(3) C(4) 118.8(5) . . . yes
C(3) C(4) C(5) 120.0(5) . . . yes
C(4) C(5) C(6) 119.7(5) . . . yes
C(4) C(5) C(8) 118.6(5) . . . yes
C(6) C(5) C(8) 121.7(4) . . . yes
C(5) C(6) C(7) 120.8(4) . . . yes
C(2) C(7) C(6) 119.5(5) . . . yes
S(1) C(8) N(1) 114.0(4) . . . yes
S(1) C(8) C(5) 121.4(4) . . . yes
N(1) C(8) C(5) 124.7(4) . . . yes
N(1) C(9) C(10) 117.6(4) . . . yes
S(1) C(10) C(9) 108.0(4) . . . yes
S(1) C(10) C(11) 121.8(4) . . . yes
C(9) C(10) C(11) 130.2(5) . . . yes
C(10) C(11) C(12) 121.7(5) . . . yes
C(10) C(11) C(24) 119.2(5) . . . yes
C(12) C(11) C(24) 119.1(5) . . . yes
C(11) C(12) C(13) 120.5(5) . . . yes
C(12) C(13) C(14) 121.9(4) . . . yes
C(13) C(14) C(15) 121.7(4) . . . yes
C(13) C(14) C(23) 118.4(5) . . . yes
C(15) C(14) C(23) 119.9(5) . . . yes
O(1) C(15) C(14) 119.3(5) . . . yes
O(1) C(15) C(16) 121.4(4) . . . yes
C(14) C(15) C(16) 119.2(4) . . . yes
C(15) C(16) C(17) 118.5(4) . . . yes
C(15) C(16) C(21) 120.8(4) . . . yes
C(17) C(16) C(21) 120.6(5) . . . yes
C(16) C(17) C(18) 120.2(4) . . . yes
C(17) C(18) C(19) 118.9(5) . . . yes
C(17) C(18) C(25) 120.1(4) . . . yes
C(19) C(18) C(25) 121.0(5) . . . yes
C(18) C(19) C(20) 120.0(5) . . . yes
C(19) C(20) C(21) 121.3(4) . . . yes
C(16) C(21) C(20) 119.0(5) . . . yes
C(16) C(21) C(22) 120.7(5) . . . yes
C(20) C(21) C(22) 120.3(4) . . . yes
O(2) C(22) C(21) 120.5(5) . . . yes
O(2) C(22) C(23) 121.4(5) . . . yes
C(21) C(22) C(23) 118.0(4) . . . yes
C(14) C(23) C(22) 121.3(5) . . . yes
C(14) C(23) C(24) 120.8(5) . . . yes
C(22) C(23) C(24) 117.8(4) . . . yes
C(11) C(24) C(23) 119.3(4) . . . yes
S(2) C(25) C(18) 122.1(4) . . . yes
S(2) C(25) C(26) 109.4(4) . . . yes
C(18) C(25) C(26) 128.5(5) . . . yes
N(2) C(26) C(25) 115.0(5) . . . yes
S(2) C(27) N(2) 112.9(4) . . . yes
S(2) C(27) C(28) 121.2(4) . . . yes
N(2) C(27) C(28) 125.9(4) . . . yes
C(27) C(28) C(29) 117.9(5) . . . yes
C(27) C(28) C(33) 123.9(4) . . . yes
C(29) C(28) C(33) 118.2(5) . . . yes
C(28) C(29) C(30) 120.9(5) . . . yes
C(29) C(30) C(31) 119.5(5) . . . yes
C(30) C(31) C(32) 120.3(5) . . . yes
C(30) C(31) C(34) 117.2(4) . . . yes
C(32) C(31) C(34) 122.4(5) . . . yes
C(31) C(32) C(33) 118.9(5) . . . yes
C(28) C(33) C(32) 122.2(4) . . . yes
F(4) C(34) F(5) 105.6(4) . . . yes
F(4) C(34) F(6) 108.2(5) . . . yes
F(4) C(34) C(31) 112.9(4) . . . yes
F(5) C(34) F(6) 104.9(4) . . . yes
F(5) C(34) C(31) 111.4(4) . . . yes
F(6) C(34) C(31) 113.4(4) . . . yes
F(7) C(35) F(8) 105.2(4) . . . yes
F(7) C(35) F(9) 107.1(4) . . . yes
F(7) C(35) C(36) 113.0(4) . . . yes
F(8) C(35) F(9) 107.2(4) . . . yes
F(8) C(35) C(36) 111.8(4) . . . yes
F(9) C(35) C(36) 112.1(4) . . . yes
C(35) C(36) C(37) 117.6(4) . . . yes
C(35) C(36) C(41) 121.6(5) . . . yes
C(37) C(36) C(41) 120.7(5) . . . yes
C(36) C(37) C(38) 120.1(5) . . . yes
C(37) C(38) C(39) 120.2(5) . . . yes
C(38) C(39) C(40) 118.5(5) . . . yes
C(38) C(39) C(42) 119.0(5) . . . yes
C(40) C(39) C(42) 122.4(4) . . . yes
C(39) C(40) C(41) 121.3(4) . . . yes
C(36) C(41) C(40) 119.1(5) . . . yes
S(3) C(42) N(3) 114.3(4) . . . yes
S(3) C(42) C(39) 121.9(4) . . . yes
N(3) C(42) C(39) 123.8(4) . . . yes
N(3) C(43) C(44) 116.7(5) . . . yes
S(3) C(44) C(43) 108.4(4) . . . yes
S(3) C(44) C(45) 122.5(4) . . . yes
C(43) C(44) C(45) 129.1(5) . . . yes
C(44) C(45) C(46) 121.1(5) . . . yes
C(44) C(45) C(51) 120.5(5) . . . yes
C(46) C(45) C(51) 118.4(5) . . . yes
C(45) C(46) C(47) 120.9(5) . . . yes
C(46) C(47) C(48) 120.9(4) . . . yes
C(47) C(48) C(49) 120.2(5) . . 2_535 yes
C(47) C(48) C(50) 119.4(5) . . . yes
C(49) C(48) C(50) 120.4(4) 2_535 . . yes
O(3) C(49) C(48) 121.1(5) . . 2_535 yes
O(3) C(49) C(50) 120.9(5) . . . yes
C(48) C(49) C(50) 117.9(4) 2_535 . . yes
C(48) C(50) C(49) 121.7(4) . . . yes
C(48) C(50) C(51) 119.2(5) . . . yes
C(49) C(50) C(51) 119.2(4) . . . yes
C(45) C(51) C(50) 121.3(5) . . . yes

loop_
_geom_bond_atom_site_label_1
_geom_bond_atom_site_label_2
_geom_bond_distance
_geom_bond_site_symmetry_1
_geom_bond_site_symmetry_2
_geom_bond_publ_flag
S(1) C(8) 1.727(4) . . yes
S(1) C(10) 1.724(5) . . yes
S(2) C(25) 1.731(5) . . yes
S(2) C(27) 1.742(4) . . yes
S(3) C(42) 1.723(4) . . yes
S(3) C(44) 1.725(5) . . yes
F(1) C(1) 1.347(5) . . yes
F(2) C(1) 1.330(5) . . yes
F(3) C(1) 1.363(5) . . yes
F(4) C(34) 1.341(6) . . yes
F(5) C(34) 1.332(5) . . yes
F(6) C(34) 1.320(6) . . yes
F(7) C(35) 1.337(6) . . yes
F(8) C(35) 1.332(5) . . yes
F(9) C(35) 1.335(5) . . yes
O(1) C(15) 1.240(5) . . yes
O(2) C(22) 1.237(5) . . yes
O(3) C(49) 1.227(5) . . yes
N(1) C(8) 1.309(6) . . yes
N(1) C(9) 1.363(5) . . yes
N(2) C(26) 1.373(6) . . yes
N(2) C(27) 1.305(6) . . yes
N(3) C(42) 1.305(6) . . yes
N(3) C(43) 1.367(6) . . yes
C(1) C(2) 1.499(6) . . yes
C(2) C(3) 1.394(6) . . yes
C(2) C(7) 1.382(6) . . yes
C(3) C(4) 1.396(6) . . yes
C(4) C(5) 1.403(6) . . yes
C(5) C(6) 1.378(6) . . yes
C(5) C(8) 1.467(6) . . yes
C(6) C(7) 1.384(6) . . yes
C(9) C(10) 1.357(6) . . yes
C(10) C(11) 1.464(6) . . yes
C(11) C(12) 1.398(6) . . yes
C(11) C(24) 1.391(7) . . yes
C(12) C(13) 1.371(6) . . yes
C(13) C(14) 1.380(7) . . yes
C(14) C(15) 1.486(6) . . yes
C(14) C(23) 1.390(6) . . yes
C(15) C(16) 1.477(7) . . yes
C(16) C(17) 1.389(6) . . yes
C(16) C(21) 1.385(6) . . yes
C(17) C(18) 1.388(7) . . yes
C(18) C(19) 1.397(6) . . yes
C(18) C(25) 1.479(6) . . yes
C(19) C(20) 1.380(6) . . yes
C(20) C(21) 1.373(6) . . yes
C(21) C(22) 1.493(6) . . yes
C(22) C(23) 1.487(7) . . yes
C(23) C(24) 1.416(6) . . yes
C(25) C(26) 1.365(6) . . yes
C(27) C(28) 1.461(6) . . yes
C(28) C(29) 1.394(6) . . yes
C(28) C(33) 1.381(6) . . yes
C(29) C(30) 1.394(7) . . yes
C(30) C(31) 1.382(7) . . yes
C(31) C(32) 1.399(6) . . yes
C(31) C(34) 1.501(7) . . yes
C(32) C(33) 1.378(7) . . yes
C(35) C(36) 1.510(7) . . yes
C(36) C(37) 1.374(7) . . yes
C(36) C(41) 1.391(6) . . yes
C(37) C(38) 1.385(6) . . yes
C(38) C(39) 1.408(6) . . yes
C(39) C(40) 1.386(6) . . yes
C(39) C(42) 1.467(6) . . yes
C(40) C(41) 1.386(6) . . yes
C(43) C(44) 1.361(6) . . yes
C(44) C(45) 1.459(6) . . yes
C(45) C(46) 1.405(6) . . yes
C(45) C(51) 1.389(7) . . yes
C(46) C(47) 1.376(6) . . yes
C(47) C(48) 1.387(7) . . yes
C(48) C(49) 1.489(6) . 2_535 yes
C(48) C(50) 1.407(6) . . yes
C(49) C(50) 1.483(7) . . yes
C(50) C(51) 1.401(6) . . yes

loop_
_geom_contact_atom_site_label_1
_geom_contact_atom_site_label_2
_geom_contact_distance
_geom_contact_site_symmetry_1
_geom_contact_site_symmetry_2
_geom_contact_publ_flag
S(1) F(8) 3.329(3) . 2_754 ?
S(1) F(7) 3.343(6) . . ?
S(1) F(1) 3.463(3) . 2_854 ?
S(2) N(1) 3.578(5) . 2_745 ?
S(2) C(8) 3.596(5) . 2_745 ?
S(3) F(6) 3.378(6) . 2_535 ?
S(3) F(2) 3.548(3) . 2_754 ?
F(1) F(5) 2.854(4) . 2_745 ?
F(1) F(4) 2.864(5) . 2_745 ?
F(1) F(5) 3.151(4) . 1_774 ?
F(1) C(34) 3.255(6) . 2_745 ?
F(1) C(12) 3.438(6) . 2_854 ?
F(2) F(6) 2.920(4) . 1_774 ?
F(2) F(5) 3.443(7) . 1_774 ?
F(2) C(41) 3.452(5) . 1_665 ?
F(2) F(4) 3.522(5) . 1_774 ?
F(2) C(34) 3.553(7) . 1_774 ?
F(3) C(42) 3.086(5) . 2_754 ?
F(3) C(39) 3.249(7) . 2_754 ?
F(3) N(3) 3.349(4) . 2_754 ?
F(3) C(19) 3.404(6) . 1_664 ?
F(4) F(7) 2.850(4) . 1_446 ?
F(4) F(9) 3.189(5) . 1_446 ?
F(4) C(35) 3.511(6) . 1_446 ?
F(4) C(12) 3.533(5) . 1_446 ?
F(5) F(5) 3.139(5) . 2_526 ?
F(5) C(13) 3.381(5) . 2_635 ?
F(6) C(46) 3.098(5) . 2_535 ?
F(6) C(45) 3.154(5) . 2_535 ?
F(6) C(44) 3.267(6) . 2_535 ?
F(7) F(8) 2.964(4) . 2_754 ?
F(7) C(12) 3.095(5) . . ?
F(7) C(11) 3.385(5) . . ?
F(7) C(10) 3.536(6) . . ?
F(8) C(6) 3.339(8) . 2_754 ?
F(8) C(32) 3.441(5) . 2_645 ?
F(8) F(8) 3.528(8) . 2_754 ?
F(9) C(46) 3.412(5) . 2_644 ?
F(9) C(8) 3.465(6) . 2_754 ?
F(9) C(5) 3.577(7) . 2_754 ?
O(1) C(3) 3.075(6) . 1_445 ?
O(1) C(29) 3.166(5) . 2_635 ?
O(1) C(4) 3.184(6) . 1_445 ?
O(1) C(30) 3.202(6) . 2_635 ?
O(1) C(39) 3.507(6) . . ?
O(1) C(40) 3.533(5) . . ?
O(2) C(30) 3.018(6) . 1_665 ?
O(2) C(29) 3.175(6) . 1_665 ?
O(2) O(3) 3.211(4) . 2_645 ?
O(2) C(15) 3.361(7) . 2_745 ?
O(2) C(51) 3.412(6) . 2_645 ?
O(2) C(14) 3.431(5) . 2_745 ?
O(2) C(49) 3.443(5) . 2_645 ?
O(2) C(50) 3.583(5) . 2_645 ?
O(3) C(37) 3.057(6) . 2_645 ?
O(3) C(38) 3.172(6) . 2_645 ?
O(3) C(24) 3.314(6) . 2_645 ?
O(3) C(22) 3.413(5) . 2_645 ?
O(3) C(23) 3.517(5) . 2_645 ?
O(3) C(33) 3.519(6) . . ?
O(3) C(28) 3.596(6) . . ?
N(1) C(46) 3.421(7) . 1_665 ?
N(1) C(25) 3.522(6) . 2_745 ?
N(1) C(26) 3.592(6) . 2_745 ?
N(1) C(27) 3.595(8) . 2_745 ?
N(2) C(51) 3.506(6) . . ?
N(2) C(50) 3.537(7) . . ?
N(3) C(17) 3.434(6) . . ?
N(3) C(16) 3.437(7) . . ?
N(3) C(19) 3.507(7) . 2_645 ?
C(4) C(28) 3.507(7) . 2_745 ?
C(6) C(6) 3.523(9) . 2_854 ?
C(9) C(25) 3.295(7) . 2_745 ?
C(9) C(47) 3.353(7) . 1_665 ?
C(9) C(46) 3.432(6) . 1_665 ?
C(9) C(18) 3.466(6) . 2_745 ?
C(10) C(19) 3.543(6) . 2_745 ?
C(10) C(18) 3.569(6) . 2_745 ?
C(11) C(19) 3.433(7) . 2_745 ?
C(11) C(20) 3.520(6) . 2_745 ?
C(14) C(38) 3.521(7) . . ?
C(14) C(22) 3.589(6) . 2_745 ?
C(15) C(39) 3.394(7) . . ?
C(15) C(42) 3.565(8) . . ?
C(16) C(42) 3.459(7) . . ?
C(16) C(24) 3.564(6) . 2_745 ?
C(17) C(43) 3.451(7) . . ?
C(17) C(42) 3.529(6) . . ?
C(18) C(43) 3.274(6) . . ?
C(19) C(43) 3.490(6) . 2_645 ?
C(20) C(43) 3.397(7) . 2_645 ?
C(21) C(23) 3.421(7) . 2_745 ?
C(21) C(24) 3.512(6) . 2_745 ?
C(22) C(23) 3.516(6) . 2_745 ?
C(25) C(44) 3.579(6) . . ?
C(25) C(43) 3.595(6) . . ?
C(26) C(45) 3.339(6) . . ?
C(26) C(26) 3.464(9) . 2_635 ?
C(26) C(51) 3.549(8) . . ?
C(27) C(50) 3.477(7) . . ?
C(27) C(51) 3.539(6) . . ?
C(28) C(49) 3.435(7) . . ?

loop_
_geom_torsion_atom_site_label_1
_geom_torsion_atom_site_label_2
_geom_torsion_atom_site_label_3
_geom_torsion_atom_site_label_4
_geom_torsion
_geom_torsion_site_symmetry_1
_geom_torsion_site_symmetry_2
_geom_torsion_site_symmetry_3
_geom_torsion_site_symmetry_4
_geom_torsion_publ_flag
S(1) C(8) N(1) C(9) -0.9(5) . . . . yes
S(1) C(8) C(5) C(4) -176.4(3) . . . . yes
S(1) C(8) C(5) C(6) 4.8(6) . . . . yes
S(1) C(10) C(9) N(1) 0.7(5) . . . . yes
S(1) C(10) C(11) C(12) 6.5(6) . . . . yes
S(1) C(10) C(11) C(24) -172.1(3) . . . . yes
S(2) C(25) C(18) C(17) -178.9(3) . . . . yes
S(2) C(25) C(18) C(19) 0.5(6) . . . . yes
S(2) C(25) C(26) N(2) -0.6(5) . . . . yes
S(2) C(27) N(2) C(26) 0.6(5) . . . . yes
S(2) C(27) C(28) C(29) 179.4(3) . . . . yes
S(2) C(27) C(28) C(33) -2.4(6) . . . . yes
S(3) C(42) N(3) C(43) -1.0(5) . . . . yes
S(3) C(42) C(39) C(38) -179.2(3) . . . . yes
S(3) C(42) C(39) C(40) 3.2(6) . . . . yes
S(3) C(44) C(43) N(3) 0.9(5) . . . . yes
S(3) C(44) C(45) C(46) 2.7(6) . . . . yes
S(3) C(44) C(45) C(51) -176.6(3) . . . . yes
F(1) C(1) C(2) C(3) 84.0(5) . . . . yes
F(1) C(1) C(2) C(7) -93.4(5) . . . . yes
F(2) C(1) C(2) C(3) -36.8(6) . . . . yes
F(2) C(1) C(2) C(7) 145.8(4) . . . . yes
F(3) C(1) C(2) C(3) -157.8(4) . . . . yes
F(3) C(1) C(2) C(7) 24.8(6) . . . . yes
F(4) C(34) C(31) C(30) -179.8(4) . . . . yes
F(4) C(34) C(31) C(32) -1.8(6) . . . . yes
F(5) C(34) C(31) C(30) 61.7(6) . . . . yes
F(5) C(34) C(31) C(32) -120.3(5) . . . . yes
F(6) C(34) C(31) C(30) -56.4(6) . . . . yes
F(6) C(34) C(31) C(32) 121.6(5) . . . . yes
F(7) C(35) C(36) C(37) 75.9(6) . . . . yes
F(7) C(35) C(36) C(41) -101.7(5) . . . . yes
F(8) C(35) C(36) C(37) -42.6(6) . . . . yes
F(8) C(35) C(36) C(41) 139.8(4) . . . . yes
F(9) C(35) C(36) C(37) -163.0(4) . . . . yes
F(9) C(35) C(36) C(41) 19.4(6) . . . . yes
O(1) C(15) C(14) C(13) -4.5(7) . . . . yes
O(1) C(15) C(14) C(23) 175.8(4) . . . . yes
O(1) C(15) C(16) C(17) 3.9(6) . . . . yes
O(1) C(15) C(16) C(21) -174.0(4) . . . . yes
O(2) C(22) C(21) C(16) -174.6(4) . . . . yes
O(2) C(22) C(21) C(20) 4.9(6) . . . . yes
O(2) C(22) C(23) C(14) 176.3(4) . . . . yes
O(2) C(22) C(23) C(24) -4.3(7) . . . . yes
O(3) C(49) C(48) C(47) 3.4(6) . . 2_535 2_535 yes
O(3) C(49) C(48) C(50) -176.1(4) . . 2_535 2_535 yes
O(3) C(49) C(50) C(48) 176.1(4) . . . . yes
O(3) C(49) C(50) C(51) -4.0(7) . . . . yes
N(1) C(8) S(1) C(10) 1.2(4) . . . . yes
N(1) C(8) C(5) C(4) 4.6(6) . . . . yes
N(1) C(8) C(5) C(6) -174.2(4) . . . . yes
N(1) C(9) C(10) C(11) -177.6(4) . . . . yes
N(2) C(26) C(25) C(18) 177.5(4) . . . . yes
N(2) C(27) S(2) C(25) -0.8(3) . . . . yes
N(2) C(27) C(28) C(29) -1.1(7) . . . . yes
N(2) C(27) C(28) C(33) 177.1(5) . . . . yes
N(3) C(42) S(3) C(44) 1.3(4) . . . . yes
N(3) C(42) C(39) C(38) 2.3(7) . . . . yes
N(3) C(42) C(39) C(40) -175.3(4) . . . . yes
N(3) C(43) C(44) C(45) -176.4(4) . . . . yes
C(1) C(2) C(3) C(4) -178.3(4) . . . . yes
C(1) C(2) C(7) C(6) 178.2(4) . . . . yes
C(2) C(3) C(4) C(5) -0.7(7) . . . . yes
C(2) C(7) C(6) C(5) 0.8(7) . . . . yes
C(3) C(2) C(7) C(6) 0.9(7) . . . . yes
C(3) C(4) C(5) C(6) 2.3(7) . . . . yes
C(3) C(4) C(5) C(8) -176.6(4) . . . . yes
C(4) C(3) C(2) C(7) -0.9(7) . . . . yes
C(4) C(5) C(6) C(7) -2.3(7) . . . . yes
C(5) C(8) S(1) C(10) -177.9(4) . . . . yes
C(5) C(8) N(1) C(9) 178.1(4) . . . . yes
C(7) C(6) C(5) C(8) 176.5(4) . . . . yes
C(8) S(1) C(10) C(9) -1.0(3) . . . . yes
C(8) S(1) C(10) C(11) 177.5(4) . . . . yes
C(8) N(1) C(9) C(10) 0.1(5) . . . . yes
C(9) C(10) C(11) C(12) -175.3(5) . . . . yes
C(9) C(10) C(11) C(24) 6.1(7) . . . . yes
C(10) C(11) C(12) C(13) -179.6(4) . . . . yes
C(10) C(11) C(24) C(23) -179.7(4) . . . . yes
C(11) C(12) C(13) C(14) 0.3(7) . . . . yes
C(11) C(24) C(23) C(14) -1.6(7) . . . . yes
C(11) C(24) C(23) C(22) 179.0(4) . . . . yes
C(12) C(11) C(24) C(23) 1.7(7) . . . . yes
C(12) C(13) C(14) C(15) -179.9(4) . . . . yes
C(12) C(13) C(14) C(23) -0.2(7) . . . . yes
C(13) C(12) C(11) C(24) -1.0(7) . . . . yes
C(13) C(14) C(15) C(16) 178.4(4) . . . . yes
C(13) C(14) C(23) C(22) -179.8(4) . . . . yes
C(13) C(14) C(23) C(24) 0.8(7) . . . . yes
C(14) C(15) C(16) C(17) -179.1(4) . . . . yes
C(14) C(15) C(16) C(21) 3.0(6) . . . . yes
C(14) C(23) C(22) C(21) -0.2(6) . . . . yes
C(15) C(14) C(23) C(22) -0.1(7) . . . . yes
C(15) C(14) C(23) C(24) -179.5(4) . . . . yes
C(15) C(16) C(17) C(18) -177.1(4) . . . . yes
C(15) C(16) C(21) C(20) 177.1(4) . . . . yes
C(15) C(16) C(21) C(22) -3.3(6) . . . . yes
C(16) C(15) C(14) C(23) -1.2(6) . . . . yes
C(16) C(17) C(18) C(19) -0.3(6) . . . . yes
C(16) C(17) C(18) C(25) 179.1(4) . . . . yes
C(16) C(21) C(20) C(19) 0.1(7) . . . . yes
C(16) C(21) C(22) C(23) 1.9(6) . . . . yes
C(17) C(16) C(21) C(20) -0.7(7) . . . . yes
C(17) C(16) C(21) C(22) 178.8(4) . . . . yes
C(17) C(18) C(19) C(20) -0.3(7) . . . . yes
C(17) C(18) C(25) C(26) 3.2(7) . . . . yes
C(18) C(17) C(16) C(21) 0.8(7) . . . . yes
C(18) C(19) C(20) C(21) 0.4(7) . . . . yes
C(18) C(25) S(2) C(27) -177.5(4) . . . . yes
C(19) C(18) C(25) C(26) -177.4(5) . . . . yes
C(19) C(20) C(21) C(22) -179.5(4) . . . . yes
C(20) C(19) C(18) C(25) -179.7(4) . . . . yes
C(20) C(21) C(22) C(23) -178.5(4) . . . . yes
C(21) C(22) C(23) C(24) 179.2(4) . . . . yes
C(25) S(2) C(27) C(28) 178.8(4) . . . . yes
C(25) C(26) N(2) C(27) 0.0(6) . . . . yes
C(26) N(2) C(27) C(28) -179.0(4) . . . . yes
C(26) C(25) S(2) C(27) 0.7(3) . . . . yes
C(27) C(28) C(29) C(30) 177.6(4) . . . . yes
C(27) C(28) C(33) C(32) -177.1(4) . . . . yes
C(28) C(29) C(30) C(31) -1.0(7) . . . . yes
C(28) C(33) C(32) C(31) 0.3(7) . . . . yes
C(29) C(28) C(33) C(32) 1.1(7) . . . . yes
C(29) C(30) C(31) C(32) 2.5(7) . . . . yes
C(29) C(30) C(31) C(34) -179.5(4) . . . . yes
C(30) C(29) C(28) C(33) -0.7(7) . . . . yes
C(30) C(31) C(32) C(33) -2.1(7) . . . . yes
C(33) C(32) C(31) C(34) 179.9(4) . . . . yes
C(35) C(36) C(37) C(38) 179.6(4) . . . . yes
C(35) C(36) C(41) C(40) 179.8(4) . . . . yes
C(36) C(37) C(38) C(39) 0.9(7) . . . . yes
C(36) C(41) C(40) C(39) 0.1(7) . . . . yes
C(37) C(36) C(41) C(40) 2.3(7) . . . . yes
C(37) C(38) C(39) C(40) 1.4(7) . . . . yes
C(37) C(38) C(39) C(42) -176.3(4) . . . . yes
C(38) C(37) C(36) C(41) -2.8(7) . . . . yes
C(38) C(39) C(40) C(41) -1.9(7) . . . . yes
C(39) C(42) S(3) C(44) -177.4(4) . . . . yes
C(39) C(42) N(3) C(43) 177.7(4) . . . . yes
C(41) C(40) C(39) C(42) 175.7(4) . . . . yes
C(42) S(3) C(44) C(43) -1.1(3) . . . . yes
C(42) S(3) C(44) C(45) 176.4(4) . . . . yes
C(42) N(3) C(43) C(44) 0.0(6) . . . . yes
C(43) C(44) C(45) C(46) 179.7(5) . . . . yes
C(43) C(44) C(45) C(51) 0.4(7) . . . . yes
C(44) C(45) C(46) C(47) -179.9(4) . . . . yes
C(44) C(45) C(51) C(50) -179.6(4) . . . . yes
C(45) C(46) C(47) C(48) -0.2(7) . . . . yes
C(45) C(51) C(50) C(48) -0.8(6) . . . . yes
C(45) C(51) C(50) C(49) 179.4(4) . . . . yes
C(46) C(45) C(51) C(50) 1.1(6) . . . . yes
C(46) C(47) C(48) C(49) -179.9(4) . . . 2_535 yes
C(46) C(47) C(48) C(50) 0.5(7) . . . . yes
C(47) C(46) C(45) C(51) -0.6(7) . . . . yes
C(47) C(48) C(49) C(50) -179.8(4) . . 2_535 2_535 yes
C(47) C(48) C(50) C(49) 179.8(4) . . . . yes
C(47) C(48) C(50) C(51) 0.0(6) . . . . yes
C(48) C(49) C(50) C(51) -179.6(4) . 2_535 2_535 2_535 yes
C(49) C(48) C(50) C(51) 179.6(4) . 2_535 2_535 2_535 yes
C(49) C(48) C(50) C(51) 179.6(4) . 2_535 2_535 2_535 yes
